data_7128099
loop_
_publ_author_name
'Li, Qi'
'Wei, Yongge'

_publ_section_title
;
 Unprecedented monofunctionalized \b-Anderson clusters:
 [R<sub>1</sub>R<sub>2</sub>C(CH<sub>2</sub>O)<sub>2</sub>Mn<sup>IV</sup>W<sub>6</sub>O<sub>22</sub>]<sup>6-</sup>,
 a class of potential candidates for new inorganic linkers.
;
_journal_issue 32
_journal_name_full 'Chemical communications (Cambridge, England)'
_journal_page_first 3865
_journal_page_last 3868
_journal_paper_doi 10.1039/d1cc00563d
_journal_volume 57
_journal_year 2021
_chemical_formula_moiety 'C4 H10 K3.5 Mn N Na1.5 O32 W6, 2.75(O)'
_chemical_formula_sum 'C4 H29.5 K3.5 Mn N Na1.5 O34.75 W6'
_chemical_formula_weight 1977.16
_space_group_crystal_system monoclinic
_space_group_IT_number 13
_space_group_name_Hall '-P 2yc'
_space_group_name_H-M_alt 'P 1 2/c 1'
_atom_sites_solution_hydrogens geom
_audit_creation_date 2020-09-01
_audit_creation_method
;
Olex2 1.2
(compiled 2018.05.29 svn.r3508 for OlexSys, GUI svn.r5506)
;
_audit_update_record
;
2020-09-01 deposited with the CCDC.	2021-03-19 downloaded from the CCDC.
;
_cell_angle_alpha 90
_cell_angle_beta 98.226(5)
_cell_angle_gamma 90
_cell_formula_units_Z 4
_cell_length_a 16.8017(9)
_cell_length_b 12.0565(7)
_cell_length_c 17.3015(10)
_cell_measurement_reflns_used 4606
_cell_measurement_temperature 100.00(10)
_cell_measurement_theta_max 30.0890
_cell_measurement_theta_min 3.9610
_cell_volume 3468.7(3)
_computing_cell_refinement 'CrysAlisPro 1.171.39.33c (Rigaku OD, 2017)'
_computing_data_collection 'CrysAlisPro 1.171.39.33c (Rigaku OD, 2017)'
_computing_data_reduction 'CrysAlisPro 1.171.39.33c (Rigaku OD, 2017)'
_computing_molecular_graphics 'Olex2 (Dolomanov et al., 2009)'
_computing_publication_material 'Olex2 (Dolomanov et al., 2009)'
_computing_structure_refinement 'ShelXL (Sheldrick, 2015)'
_diffrn_ambient_environment N~2~
_diffrn_ambient_temperature 100.00(10)
_diffrn_detector 'CCD plate'
_diffrn_detector_area_resol_mean 5.2137
_diffrn_detector_type AtlasS2
_diffrn_measured_fraction_theta_full 0.997
_diffrn_measured_fraction_theta_max 0.997
_diffrn_measurement_details
;
List of Runs (angles in degrees, time in seconds):

  # Type    Start    End  Width  t~exp~   \w     \q     \k     \f   Frames
#--------------------------------------------------------------------------
  1  \w    -20.00  52.00   1.00    8.00    --   12.19 -99.00-120.00   72
  2  \w    -71.00 -17.00   1.00    8.00    --  -14.07 -38.00  90.00   54
  3  \w    -87.00   6.00   1.00    8.00    --  -14.07 -57.00  30.00   93
;
_diffrn_measurement_device 'four-circle diffractometer'
_diffrn_measurement_device_type 'SuperNova, Dual, Cu at home/near, AtlasS2'
_diffrn_measurement_method '\w scans'
_diffrn_orient_matrix_type 'CrysAlisPro convention (1999,Acta A55,543-557)'
_diffrn_orient_matrix_UB_11 0.0130031000
_diffrn_orient_matrix_UB_12 0.0314760000
_diffrn_orient_matrix_UB_13 0.0341222000
_diffrn_orient_matrix_UB_21 0.0139902000
_diffrn_orient_matrix_UB_22 -0.0491852000
_diffrn_orient_matrix_UB_23 0.0200280000
_diffrn_orient_matrix_UB_31 0.0381248000
_diffrn_orient_matrix_UB_32 0.0073365000
_diffrn_orient_matrix_UB_33 -0.0122856000
_diffrn_radiation_monochromator mirror
_diffrn_radiation_probe x-ray
_diffrn_radiation_type MoK\a
_diffrn_radiation_wavelength 0.71073
_diffrn_reflns_av_R_equivalents 0.0679
_diffrn_reflns_av_unetI/netI 0.0821
_diffrn_reflns_Laue_measured_fraction_full 0.997
_diffrn_reflns_Laue_measured_fraction_max 0.997
_diffrn_reflns_limit_h_max 17
_diffrn_reflns_limit_h_min -19
_diffrn_reflns_limit_k_max 14
_diffrn_reflns_limit_k_min -12
_diffrn_reflns_limit_l_max 16
_diffrn_reflns_limit_l_min -20
_diffrn_reflns_number 16183
_diffrn_reflns_point_group_measured_fraction_full 0.997
_diffrn_reflns_point_group_measured_fraction_max 0.997
_diffrn_reflns_theta_full 25.009
_diffrn_reflns_theta_max 25.009
_diffrn_reflns_theta_min 3.333
_diffrn_source 'micro-focus sealed X-ray tube'
_diffrn_source_type 'SuperNova (Mo) X-ray Source'
_exptl_absorpt_coefficient_mu 20.720
_exptl_absorpt_correction_T_max 0.0696
_exptl_absorpt_correction_T_min 0.0415
_exptl_absorpt_correction_type cylinder
_exptl_absorpt_process_details
;
Interpolation using  Int.Tab. Vol. C (1992) p. 523,Tab. 6.3.3.3
for values of muR in the range 0-2.5, and Int.Tab. Vol.II (1959)
p.302; Table 5.3.6 B for muR in the range 2.6-10.0.
The interpolation procedure of C.W.Dwiggins Jr (Acta Cryst.(1975)
A31,146-148) is used with some modification.
;
_exptl_crystal_colour 'clear orange'
_exptl_crystal_density_diffrn 3.786
_exptl_crystal_description plate
_exptl_crystal_F_000 3562
_exptl_crystal_size_max 0.1
_exptl_crystal_size_mid 0.1
_exptl_crystal_size_min 0.02
_refine_diff_density_max 1.813
_refine_diff_density_min -1.561
_refine_diff_density_rms 0.338
_refine_ls_extinction_method none
_refine_ls_goodness_of_fit_ref 1.066
_refine_ls_hydrogen_treatment constr
_refine_ls_matrix_type full
_refine_ls_number_parameters 495
_refine_ls_number_reflns 6105
_refine_ls_number_restraints 42
_refine_ls_restrained_S_all 1.064
_refine_ls_R_factor_all 0.0688
_refine_ls_R_factor_gt 0.0508
_refine_ls_shift/su_max 0.001
_refine_ls_shift/su_mean 0.000
_refine_ls_structure_factor_coef Fsqd
_refine_ls_weighting_details 'w=1/[\s^2^(Fo^2^)+(0.0333P)^2^+12.2167P] where P=(Fo^2^+2Fc^2^)/3'
_refine_ls_weighting_scheme calc
_refine_ls_wR_factor_gt 0.1019
_refine_ls_wR_factor_ref 0.1123
_reflns_Friedel_coverage 0.000
_reflns_number_gt 4867
_reflns_number_total 6105
_reflns_threshold_expression 'I > 2\s(I)'
_cod_data_source_file d1cc00563d2.cif
_cod_data_source_block mnw6beta-2
_cod_depositor_comments 'Adding full bibliography for 7128098--7128102.cif.'
_cod_original_formula_sum 'C4 H29.50 K3.50 Mn N Na1.50 O34.75 W6'
_cod_database_code 7128099
_shelx_shelxl_version_number 2014/7
_chemical_oxdiff_formula 'Mn W O C N K Na'
_shelx_space_group_comment
;
The symmetry employed for this shelxl refinement is uniquely defined
by the following loop, which should always be used as a source of
symmetry information in preference to the above space-group names.
They are only intended as comments.
;
_shelx_estimated_absorpt_t_max 0.682
_shelx_estimated_absorpt_t_min 0.231
_reflns_odcompleteness_completeness 99.72
_reflns_odcompleteness_iscentric 1
_reflns_odcompleteness_theta 27.42
_olex2_refinement_description
;
1. Fixed Uiso
 At 1.2 times of:
  All C(H,H) groups, All N(H,H,H) groups
 At 1.5 times of:
  All O(H) groups
2. Uiso/Uaniso restraints and constraints
Uanis(O3WB) \\sim Ueq, Uanis(O3WA) \\sim Ueq: with sigma of 0.01 and sigma for
terminal atoms of 0.02
Uanis(O1W) \\sim Ueq: with sigma of 0.01 and sigma for terminal atoms of 0.02
Uanis(O1) \\sim Ueq, Uanis(C2) \\sim Ueq: with sigma of 0.005 and sigma for
terminal atoms of 0.01
Uanis(O6WB) \\sim Ueq: with sigma of 0.01 and sigma for terminal atoms of 0.02
Uanis(O6WA) \\sim Ueq: with sigma of 0.005 and sigma for terminal atoms of 0.01
3. Others
 Fixed Sof: O6WA(0.5) Na1(0.5) O3WB(0.5) O6WB(0.25) O1W(0.5) O3WA(0.5)
4.a Secondary CH2 refined with riding coordinates:
 C2(H2A,H2B), C1(H1A,H1B), C4(H4A,H4B)
4.b Idealised Me refined as rotating group:
 N35(H35A,H35B,H35C)
4.c Idealised tetrahedral OH refined as rotating group:
 O25(H25)
;
_olex2_submission_special_instructions 'No special instructions were received'
_oxdiff_exptl_absorpt_empirical_details
;
Empirical correction (ABSPACK) includes:
- Absorption correction using spherical harmonics
- Frame scaling
;
_oxdiff_exptl_absorpt_empirical_full_max 3.305
_oxdiff_exptl_absorpt_empirical_full_min 0.511

loop_
_space_group_symop_operation_xyz
'x, y, z'
'-x, y, -z+1/2'
'-x, -y, -z'
'x, -y, z-1/2'

loop_
_atom_site_label
_atom_site_type_symbol
_atom_site_fract_x
_atom_site_fract_y
_atom_site_fract_z
_atom_site_U_iso_or_equiv
_atom_site_adp_type
_atom_site_occupancy
_atom_site_site_symmetry_order
_atom_site_calc_flag
_atom_site_refinement_flags_posn
_atom_site_refinement_flags_adp
_atom_site_refinement_flags_occupancy
_atom_site_disorder_assembly
_atom_site_disorder_group
W3 W 0.15856(4) 0.85898(5) 0.00793(4) 0.02170(17) Uani 1 1 d . . . . .
W2 W 0.30471(4) 0.84324(6) -0.26325(4) 0.02414(17) Uani 1 1 d . . . . .
W6 W 0.44378(4) 0.84075(6) -0.11257(4) 0.02737(18) Uani 1 1 d . . . . .
W4 W 0.18945(4) 0.96692(5) -0.15543(4) 0.02290(17) Uani 1 1 d . . . . .
W5 W 0.40830(4) 0.73365(6) 0.04848(4) 0.02856(19) Uani 1 1 d . . . . .
W1 W 0.23560(4) 0.62090(5) 0.06395(4) 0.02724(18) Uani 1 1 d . . . . .
Mn1 Mn 0.26973(13) 0.73569(18) -0.09932(14) 0.0193(5) Uani 1 1 d . . . . .
K4 K 0.5000 0.9033(5) 0.2500 0.0341(13) Uani 1 2 d S T P . .
K1 K 0.3491(2) 1.0247(3) 0.0611(2) 0.0354(9) Uani 1 1 d . . . . .
K2 K -0.0627(2) 0.9583(4) -0.1385(3) 0.0439(11) Uani 1 1 d . . . . .
Na2 Na 0.2893(4) 1.1590(5) -0.2870(4) 0.0307(15) Uani 1 1 d . . . . .
K3 K 0.6469(4) 0.6325(5) -0.0423(5) 0.102(3) Uani 1 1 d . . . . .
O9 O 0.2054(6) 0.9830(8) -0.0416(6) 0.024(3) Uani 1 1 d . . . . .
O21 O 0.1934(6) 0.9013(9) 0.1023(7) 0.033(3) Uani 1 1 d . . . . .
O15 O 0.0572(6) 0.8965(9) -0.0082(7) 0.033(3) Uani 1 1 d . . . . .
O6 O 0.1966(6) 0.8866(8) -0.2523(6) 0.026(3) Uani 1 1 d . . . . .
O11 O 0.2774(6) 0.7759(8) 0.0101(6) 0.022(2) Uani 1 1 d . . . . .
O5 O 0.1392(6) 0.7044(8) 0.0272(6) 0.018(2) Uani 1 1 d . . . . .
O12 O 0.3079(6) 0.8727(8) -0.1353(6) 0.020(2) Uani 1 1 d . . . . .
O20 O 0.3402(6) 0.9726(9) -0.2864(6) 0.027(3) Uani 1 1 d . . . . .
O4 O 0.3795(6) 0.7021(9) -0.0742(6) 0.027(3) Uani 1 1 d . . . . .
O8 O 0.4060(6) 0.7854(9) -0.2168(7) 0.029(3) Uani 1 1 d . . . . .
O3 O 0.1682(6) 0.8049(9) -0.1098(6) 0.025(3) Uani 1 1 d . . . . .
O10 O 0.4331(6) 0.8655(9) -0.0028(7) 0.032(3) Uani 1 1 d . . . . .
O16 O 0.0881(6) 0.9980(9) -0.1773(7) 0.034(3) Uani 1 1 d . . . . .
O1 O 0.2352(6) 0.5982(8) -0.0661(6) 0.023(2) Uani 1 1 d . U . . .
O9W O 0.0077(7) 0.7477(10) -0.1698(7) 0.040(3) Uani 1 1 d . . . . .
O19 O 0.2426(7) 0.6624(10) 0.1599(7) 0.040(3) Uani 1 1 d . . . . .
O22 O 0.2377(7) 1.0892(9) -0.1738(7) 0.034(3) Uani 1 1 d . . . . .
O18 O 0.5372(6) 0.7803(10) -0.1003(7) 0.040(3) Uani 1 1 d . . . . .
O17 O 0.5026(7) 0.6700(10) 0.0632(7) 0.039(3) Uani 1 1 d . . . . .
O2 O 0.2646(6) 0.6882(8) -0.2041(7) 0.024(3) Uani 1 1 d . . . . .
O24 O 0.4639(7) 0.9777(10) -0.1324(6) 0.035(3) Uani 1 1 d . . . . .
O23 O 0.3986(7) 0.8015(10) 0.1355(7) 0.035(3) Uani 1 1 d . . . . .
O7 O 0.3481(7) 0.5984(9) 0.0618(7) 0.032(3) Uani 1 1 d . . . . .
O13 O 0.2032(7) 0.4855(9) 0.0663(7) 0.036(3) Uani 1 1 d . . . . .
O14 O 0.2860(7) 0.7745(11) -0.3526(7) 0.041(3) Uani 1 1 d . . . . .
O5W O 0.3845(9) 1.1382(11) -0.0599(9) 0.059(4) Uani 1 1 d . . . . .
C2 C 0.1971(9) 0.6234(13) -0.2384(10) 0.028(4) Uani 1 1 d . U . . .
H2A H 0.2055 0.6015 -0.2906 0.034 Uiso 1 1 calc R . . . .
H2B H 0.1492 0.6692 -0.2432 0.034 Uiso 1 1 calc R . . . .
O4W O 0.3824(9) 1.2569(13) -0.2003(8) 0.067(5) Uani 1 1 d . . . . .
N35 N 0.2502(10) 0.4437(12) -0.1903(9) 0.043(4) Uani 1 1 d . . . . .
H35A H 0.2524 0.4177 -0.2381 0.052 Uiso 1 1 calc GR . . . .
H35B H 0.2429 0.3877 -0.1585 0.052 Uiso 1 1 calc GR . . . .
H35C H 0.2960 0.4783 -0.1727 0.052 Uiso 1 1 calc GR . . . .
C3 C 0.1832(10) 0.5217(15) -0.1927(10) 0.035(4) Uani 1 1 d . . . . .
C1 C 0.1679(11) 0.5475(17) -0.1104(11) 0.046(5) Uani 1 1 d . . . . .
H1A H 0.1218 0.5966 -0.1126 0.055 Uiso 1 1 calc R . . . .
H1B H 0.1552 0.4794 -0.0849 0.055 Uiso 1 1 calc R . . . .
O25 O 0.0939(15) 0.3631(18) -0.2005(11) 0.109(7) Uani 1 1 d . . . . .
H25 H 0.0927 0.3112 -0.2313 0.163 Uiso 1 1 calc GR . . A 2
C4 C 0.1091(12) 0.4619(18) -0.2384(13) 0.052(6) Uani 1 1 d . . . . .
H4A H 0.0625 0.5100 -0.2417 0.062 Uiso 1 1 calc R . . . .
H4B H 0.1192 0.4457 -0.2910 0.062 Uiso 1 1 calc R . . . .
O6WA O 0.5913(16) 0.576(2) -0.1944(16) 0.054(7) Uani 0.5 1 d . U . B 1
Na1 Na 0.0217(9) 0.3009(16) -0.0648(9) 0.051(4) Uani 0.5 1 d . . . C 1
O7W O 0.5000 0.387(2) -0.2500 0.089(8) Uani 1 2 d S T P . .
O2W O -0.0635(13) 0.1920(14) -0.1932(11) 0.101(7) Uani 1 1 d . . . . .
O10W O -0.1356(17) 0.8263(16) -0.0254(15) 0.141(10) Uani 1 1 d . . . . .
O3WB O -0.053(3) 0.610(4) -0.071(3) 0.067(12) Uani 0.5 1 d . U . D 2
O11W O -0.2418(15) 0.7243(17) 0.0746(12) 0.121(8) Uani 1 1 d . . . . .
O6WB O 0.5000 0.620(3) -0.2500 0.051(10) Uani 0.5 2 d S TU P E 2
O8W O 0.5947(13) 0.4965(17) 0.1272(16) 0.146(11) Uani 1 1 d . . . . .
O1W O -0.002(2) 0.381(3) -0.080(2) 0.074(10) Uani 0.5 1 d . U . F 2
O3WA O -0.038(3) 0.563(4) -0.079(3) 0.090(16) Uani 0.5 1 d . U . G 1

loop_
_atom_site_aniso_label
_atom_site_aniso_U_11
_atom_site_aniso_U_22
_atom_site_aniso_U_33
_atom_site_aniso_U_23
_atom_site_aniso_U_13
_atom_site_aniso_U_12
W3 0.0215(3) 0.0232(4) 0.0208(4) -0.0037(3) 0.0046(3) -0.0003(3)
W2 0.0227(3) 0.0303(4) 0.0195(4) -0.0016(3) 0.0032(3) 0.0013(3)
W6 0.0209(3) 0.0361(4) 0.0246(4) 0.0034(3) 0.0017(3) -0.0038(3)
W4 0.0219(3) 0.0241(4) 0.0226(4) -0.0002(3) 0.0026(3) 0.0026(3)
W5 0.0282(4) 0.0333(4) 0.0226(4) 0.0055(3) -0.0018(3) -0.0035(3)
W1 0.0325(4) 0.0232(4) 0.0266(4) 0.0031(3) 0.0062(3) -0.0024(3)
Mn1 0.0184(11) 0.0186(12) 0.0223(14) 0.0068(10) 0.0070(10) 0.0059(9)
K4 0.037(3) 0.045(3) 0.020(3) 0.000 0.005(2) 0.000
K1 0.040(2) 0.043(2) 0.024(2) -0.0082(18) 0.0075(18) -0.0116(18)
K2 0.0253(19) 0.065(3) 0.040(3) -0.019(2) 0.0012(18) 0.0086(19)
Na2 0.045(4) 0.026(4) 0.020(4) 0.004(3) 0.003(3) 0.000(3)
K3 0.082(4) 0.064(4) 0.167(7) 0.061(4) 0.046(5) 0.028(3)
O9 0.027(5) 0.006(5) 0.038(7) -0.001(5) 0.004(5) -0.001(4)
O21 0.029(6) 0.039(7) 0.031(7) -0.009(6) 0.006(5) 0.001(5)
O15 0.023(6) 0.039(7) 0.037(8) -0.009(6) 0.002(5) 0.008(5)
O6 0.020(5) 0.025(6) 0.029(7) -0.001(5) -0.003(5) 0.011(5)
O11 0.033(6) 0.013(5) 0.018(6) -0.003(4) 0.001(5) 0.002(5)
O5 0.023(5) 0.015(5) 0.017(6) -0.006(4) 0.002(5) 0.001(4)
O12 0.026(5) 0.010(5) 0.023(6) -0.008(4) -0.003(5) -0.008(4)
O20 0.028(6) 0.033(7) 0.020(6) -0.002(5) -0.001(5) -0.003(5)
O4 0.017(5) 0.042(7) 0.023(6) 0.000(5) 0.003(5) 0.008(5)
O8 0.024(6) 0.031(6) 0.032(7) -0.009(5) 0.002(5) 0.013(5)
O3 0.016(5) 0.030(6) 0.027(7) -0.014(5) -0.003(5) 0.006(5)
O10 0.028(6) 0.026(6) 0.038(8) 0.004(5) -0.005(5) -0.009(5)
O16 0.031(6) 0.031(7) 0.043(8) -0.006(6) 0.012(6) 0.006(5)
O1 0.029(4) 0.015(4) 0.025(4) -0.006(3) 0.002(4) -0.006(3)
O9W 0.038(7) 0.046(8) 0.034(8) -0.015(6) -0.003(6) 0.001(6)
O19 0.045(7) 0.048(8) 0.027(7) 0.002(6) 0.002(6) -0.008(6)
O22 0.041(7) 0.028(7) 0.034(7) 0.000(5) 0.006(6) 0.005(5)
O18 0.029(6) 0.059(9) 0.032(8) 0.003(6) 0.004(6) 0.000(6)
O17 0.037(7) 0.044(8) 0.032(8) 0.017(6) -0.004(6) -0.002(6)
O2 0.030(6) 0.010(5) 0.036(7) -0.007(5) 0.014(5) 0.001(4)
O24 0.050(7) 0.040(7) 0.017(6) -0.001(5) 0.010(6) -0.010(6)
O23 0.034(6) 0.043(7) 0.027(7) 0.009(6) 0.002(6) -0.007(6)
O7 0.038(6) 0.025(6) 0.029(7) 0.001(5) -0.005(6) 0.003(5)
O13 0.046(7) 0.025(7) 0.040(8) 0.000(5) 0.021(6) -0.010(5)
O14 0.038(7) 0.067(9) 0.018(7) -0.016(6) 0.002(6) 0.004(6)
O5W 0.072(10) 0.044(9) 0.056(10) 0.003(7) -0.009(8) 0.003(7)
C2 0.028(5) 0.027(5) 0.028(6) -0.003(4) -0.003(4) -0.004(4)
O4W 0.071(10) 0.084(12) 0.042(9) -0.031(8) -0.009(8) -0.008(9)
N35 0.070(11) 0.036(9) 0.026(9) -0.013(7) 0.016(8) -0.003(8)
C3 0.037(10) 0.040(11) 0.029(11) -0.016(8) 0.003(8) 0.018(8)
C1 0.035(10) 0.057(13) 0.046(13) -0.018(10) 0.010(10) -0.012(9)
O25 0.124(16) 0.126(18) 0.081(15) -0.035(12) 0.033(13) -0.073(15)
C4 0.046(12) 0.059(14) 0.051(14) -0.015(11) 0.013(11) -0.025(10)
O6WA 0.062(10) 0.049(10) 0.049(11) 0.021(8) 0.007(8) -0.014(8)
Na1 0.041(9) 0.073(12) 0.036(10) 0.001(9) -0.002(7) -0.018(9)
O7W 0.11(2) 0.077(18) 0.09(2) 0.000 0.037(17) 0.000
O2W 0.154(18) 0.070(12) 0.086(14) 0.028(10) 0.046(14) -0.032(12)
O10W 0.21(3) 0.064(14) 0.16(2) 0.022(13) 0.07(2) 0.041(15)
O3WB 0.065(18) 0.08(2) 0.056(18) 0.000(16) 0.023(14) 0.001(16)
O11W 0.19(2) 0.093(15) 0.094(16) -0.014(12) 0.079(17) -0.007(15)
O6WB 0.053(16) 0.046(17) 0.066(18) 0.000 0.045(15) 0.000
O8W 0.105(15) 0.096(16) 0.21(3) -0.077(17) -0.063(17) 0.036(13)
O1W 0.069(16) 0.074(17) 0.083(18) 0.000(15) 0.019(14) -0.022(14)
O3WA 0.08(2) 0.09(2) 0.10(2) 0.012(17) 0.012(16) -0.018(17)

loop_
_atom_type_symbol
_atom_type_description
_atom_type_scat_dispersion_real
_atom_type_scat_dispersion_imag
_atom_type_scat_source
C C 0.0033 0.0016 'International Tables Vol C Tables 4.2.6.8 and 6.1.1.4'
H H 0.0000 0.0000 'International Tables Vol C Tables 4.2.6.8 and 6.1.1.4'
K K 0.2009 0.2494 'International Tables Vol C Tables 4.2.6.8 and 6.1.1.4'
Mn Mn 0.3368 0.7283 'International Tables Vol C Tables 4.2.6.8 and 6.1.1.4'
N N 0.0061 0.0033 'International Tables Vol C Tables 4.2.6.8 and 6.1.1.4'
Na Na 0.0362 0.0249 'International Tables Vol C Tables 4.2.6.8 and 6.1.1.4'
O O 0.0106 0.0060 'International Tables Vol C Tables 4.2.6.8 and 6.1.1.4'
W W -0.8490 6.8722 'International Tables Vol C Tables 4.2.6.8 and 6.1.1.4'

loop_
_geom_angle_atom_site_label_1
_geom_angle_atom_site_label_2
_geom_angle_atom_site_label_3
_geom_angle
_geom_angle_site_symmetry_1
_geom_angle_site_symmetry_3
_geom_angle_publ_flag
W4 W3 W1 120.86(3) . . ?
W4 W3 K1 76.25(6) . . ?
W4 W3 K2 115.83(8) . 3_575 ?
W1 W3 K1 96.16(7) . . ?
W1 W3 K2 122.49(8) . 3_575 ?
Mn1 W3 W4 59.70(4) . . ?
Mn1 W3 W1 61.19(4) . . ?
Mn1 W3 K1 80.86(7) . . ?
Mn1 W3 K2 168.65(8) . 3_575 ?
K2 W3 K1 87.95(9) 3_575 . ?
O9 W3 W4 34.5(3) . . ?
O9 W3 W1 130.1(3) . . ?
O9 W3 Mn1 78.1(3) . . ?
O9 W3 K1 47.0(3) . . ?
O9 W3 K2 92.9(3) . 3_575 ?
O9 W3 O11 86.3(4) . . ?
O9 W3 O3 74.2(4) . . ?
O21 W3 W4 129.3(4) . . ?
O21 W3 W1 84.9(4) . . ?
O21 W3 Mn1 122.7(4) . . ?
O21 W3 K1 56.9(4) . . ?
O21 W3 K2 50.6(4) . 3_575 ?
O21 W3 O9 94.9(5) . . ?
O21 W3 O15 105.4(5) . . ?
O21 W3 O11 86.3(4) . . ?
O21 W3 O5 99.4(5) . . ?
O21 W3 O3 156.2(4) . . ?
O15 W3 W4 91.8(4) . . ?
O15 W3 W1 128.1(4) . . ?
O15 W3 Mn1 131.9(4) . . ?
O15 W3 K1 132.5(4) . . ?
O15 W3 K2 56.0(4) . 3_575 ?
O15 W3 O9 100.2(5) . . ?
O15 W3 O11 166.0(4) . . ?
O15 W3 O5 95.4(5) . . ?
O15 W3 O3 97.5(5) . . ?
O11 W3 W4 86.6(3) . . ?
O11 W3 W1 43.8(3) . . ?
O11 W3 Mn1 37.0(3) . . ?
O11 W3 K1 60.5(3) . . ?
O11 W3 K2 136.6(3) . 3_575 ?
O5 W3 W4 126.5(3) . . ?
O5 W3 W1 33.1(3) . . ?
O5 W3 Mn1 77.1(3) . . ?
O5 W3 K1 128.8(3) . . ?
O5 W3 K2 111.9(3) . 3_575 ?
O5 W3 O9 155.2(4) . . ?
O5 W3 O11 74.7(4) . . ?
O5 W3 O3 84.8(4) . . ?
O3 W3 W4 41.7(3) . . ?
O3 W3 W1 86.2(3) . . ?
O3 W3 Mn1 35.2(3) . . ?
O3 W3 K1 102.3(3) . . ?
O3 W3 K2 148.6(3) . 3_575 ?
O3 W3 O11 72.2(4) . . ?
W4 W2 K1 119.70(6) . 4_575 ?
O6 W2 W4 33.7(3) . . ?
O6 W2 K1 106.0(3) . 4_575 ?
O6 W2 O12 75.4(4) . . ?
O6 W2 O2 80.5(4) . . ?
O12 W2 W4 44.6(3) . . ?
O12 W2 K1 141.9(2) . 4_575 ?
O12 W2 O2 69.7(4) . . ?
O20 W2 W4 88.4(4) . . ?
O20 W2 K1 44.7(4) . 4_575 ?
O20 W2 O6 98.0(5) . . ?
O20 W2 O12 97.2(4) . . ?
O20 W2 O8 96.4(5) . . ?
O20 W2 O2 166.8(4) . . ?
O20 W2 O14 104.3(6) . . ?
O8 W2 W4 119.8(3) . . ?
O8 W2 K1 103.7(3) . 4_575 ?
O8 W2 O6 148.8(5) . . ?
O8 W2 O12 75.3(4) . . ?
O8 W2 O2 79.3(4) . . ?
O2 W2 W4 83.1(2) . . ?
O2 W2 K1 148.4(3) . 4_575 ?
O14 W2 W4 133.1(4) . . ?
O14 W2 K1 59.6(4) . 4_575 ?
O14 W2 O6 99.4(5) . . ?
O14 W2 O12 158.4(5) . . ?
O14 W2 O8 103.7(5) . . ?
O14 W2 O2 88.9(5) . . ?
W5 W6 Mn1 59.76(4) . . ?
W5 W6 K4 153.83(6) . 3_675 ?
W5 W6 K1 104.16(6) . 3_675 ?
Mn1 W6 K4 128.69(4) . 3_675 ?
Mn1 W6 K1 162.45(7) . 3_675 ?
K1 W6 K4 62.44(6) 3_675 3_675 ?
O12 W6 W5 85.0(3) . . ?
O12 W6 Mn1 35.7(2) . . ?
O12 W6 K4 94.6(2) . 3_675 ?
O12 W6 K1 144.9(2) . 3_675 ?
O4 W6 W5 41.6(3) . . ?
O4 W6 Mn1 34.0(3) . . ?
O4 W6 K4 159.4(3) . 3_675 ?
O4 W6 K1 137.7(3) . 3_675 ?
O4 W6 O12 69.6(4) . . ?
O8 W6 W5 126.3(3) . . ?
O8 W6 Mn1 75.6(3) . . ?
O8 W6 K4 77.9(3) . 3_675 ?
O8 W6 K1 121.8(3) . 3_675 ?
O8 W6 O12 73.3(4) . . ?
O8 W6 O4 84.7(4) . . ?
O8 W6 O10 152.9(4) . . ?
O10 W6 W5 33.1(3) . . ?
O10 W6 Mn1 77.3(3) . . ?
O10 W6 K4 120.7(3) . 3_675 ?
O10 W6 K1 85.2(3) . 3_675 ?
O10 W6 O12 85.0(4) . . ?
O10 W6 O4 72.5(4) . . ?
O18 W6 W5 90.1(4) . . ?
O18 W6 Mn1 130.3(4) . . ?
O18 W6 K4 96.3(4) . 3_675 ?
O18 W6 K1 50.7(4) . 3_675 ?
O18 W6 O12 164.4(5) . . ?
O18 W6 O4 97.1(5) . . ?
O18 W6 O8 98.1(5) . . ?
O18 W6 O10 98.9(5) . . ?
O18 W6 O24 103.2(6) . . ?
O24 W6 W5 128.5(4) . . ?
O24 W6 Mn1 126.5(4) . . ?
O24 W6 K4 25.3(4) . 3_675 ?
O24 W6 K1 56.2(4) . 3_675 ?
O24 W6 O12 91.4(5) . . ?
O24 W6 O4 157.9(5) . . ?
O24 W6 O8 101.0(5) . . ?
O24 W6 O10 95.4(5) . . ?
W3 W4 W2 120.28(3) . . ?
W3 W4 K2 131.21(6) . 2_554 ?
W2 W4 K2 75.73(7) . 2_554 ?
Mn1 W4 W3 59.57(4) . . ?
Mn1 W4 W2 60.72(4) . . ?
Mn1 W4 K2 114.13(8) . 2_554 ?
O9 W4 W3 34.3(3) . . ?
O9 W4 W2 128.2(3) . . ?
O9 W4 Mn1 77.8(3) . . ?
O9 W4 K2 154.6(3) . 2_554 ?
O9 W4 O12 84.5(4) . . ?
O9 W4 O3 74.2(4) . . ?
O6 W4 W3 126.1(3) . . ?
O6 W4 W2 33.1(3) . . ?
O6 W4 Mn1 75.7(3) . . ?
O6 W4 K2 45.0(3) . 2_554 ?
O6 W4 O9 153.5(4) . . ?
O6 W4 O12 74.0(4) . . ?
O6 W4 O3 84.2(4) . . ?
O12 W4 W3 84.9(3) . . ?
O12 W4 W2 43.6(3) . . ?
O12 W4 Mn1 36.3(2) . . ?
O12 W4 K2 118.7(3) . 2_554 ?
O3 W4 W3 42.0(3) . . ?
O3 W4 W2 86.4(3) . . ?
O3 W4 Mn1 35.0(2) . . ?
O3 W4 K2 102.4(3) . 2_554 ?
O3 W4 O12 71.3(3) . . ?
O16 W4 W3 90.1(4) . . ?
O16 W4 W2 128.7(4) . . ?
O16 W4 Mn1 128.0(4) . . ?
O16 W4 K2 54.0(4) . 2_554 ?
O16 W4 O9 100.7(5) . . ?
O16 W4 O6 95.7(5) . . ?
O16 W4 O12 162.4(4) . . ?
O16 W4 O3 93.8(5) . . ?
O16 W4 O22 104.3(5) . . ?
O22 W4 W3 130.0(4) . . ?
O22 W4 W2 87.2(4) . . ?
O22 W4 Mn1 127.7(4) . . ?
O22 W4 K2 93.6(4) . 2_554 ?
O22 W4 O9 95.8(5) . . ?
O22 W4 O6 100.2(5) . . ?
O22 W4 O12 91.8(4) . . ?
O22 W4 O3 160.8(5) . . ?
W6 W5 K1 75.61(6) . . ?
Mn1 W5 W6 60.46(4) . . ?
Mn1 W5 K1 82.39(7) . . ?
O11 W5 W6 87.0(3) . . ?
O11 W5 Mn1 36.8(3) . . ?
O11 W5 K1 62.7(2) . . ?
O4 W5 W6 41.7(3) . . ?
O4 W5 Mn1 34.4(3) . . ?
O4 W5 K1 101.8(3) . . ?
O4 W5 O11 71.2(4) . . ?
O10 W5 W6 34.3(4) . . ?
O10 W5 Mn1 78.6(3) . . ?
O10 W5 K1 45.9(4) . . ?
O10 W5 O11 86.7(4) . . ?
O10 W5 O4 73.7(5) . . ?
O10 W5 O7 155.3(5) . . ?
O17 W5 W6 91.5(4) . . ?
O17 W5 Mn1 131.3(4) . . ?
O17 W5 K1 131.4(4) . . ?
O17 W5 O11 164.9(5) . . ?
O17 W5 O4 97.9(5) . . ?
O17 W5 O10 100.5(5) . . ?
O17 W5 O7 95.2(5) . . ?
O23 W5 W6 128.0(4) . . ?
O23 W5 Mn1 122.6(4) . . ?
O23 W5 K1 55.9(4) . . ?
O23 W5 O11 86.6(4) . . ?
O23 W5 O4 154.7(5) . . ?
O23 W5 O10 93.7(5) . . ?
O23 W5 O17 106.0(6) . . ?
O23 W5 O7 100.1(5) . . ?
O7 W5 W6 127.2(3) . . ?
O7 W5 Mn1 76.7(3) . . ?
O7 W5 K1 130.1(3) . . ?
O7 W5 O11 74.0(4) . . ?
O7 W5 O4 85.5(4) . . ?
W3 W1 Na2 67.81(10) . 4_576 ?
W3 W1 K3 154.29(11) . 3_665 ?
K3 W1 Na2 125.54(17) 3_665 4_576 ?
O11 W1 W3 43.4(3) . . ?
O11 W1 Na2 68.6(3) . 4_576 ?
O11 W1 K3 116.3(3) . 3_665 ?
O11 W1 O1 69.2(3) . . ?
O5 W1 W3 33.0(3) . . ?
O5 W1 Na2 88.0(3) . 4_576 ?
O5 W1 K3 146.4(3) . 3_665 ?
O5 W1 O11 74.2(4) . . ?
O5 W1 O1 81.6(4) . . ?
O1 W1 W3 82.3(3) . . ?
O1 W1 Na2 137.8(3) . 4_576 ?
O1 W1 K3 74.0(3) . 3_665 ?
O19 W1 W3 90.0(4) . . ?
O19 W1 Na2 31.6(4) . 4_576 ?
O19 W1 K3 112.0(4) . 3_665 ?
O19 W1 O11 100.1(5) . . ?
O19 W1 O5 96.0(5) . . ?
O19 W1 O1 169.3(5) . . ?
O19 W1 O7 97.4(5) . . ?
O19 W1 O13 103.4(6) . . ?
O7 W1 W3 118.2(3) . . ?
O7 W1 Na2 88.4(3) . 4_576 ?
O7 W1 K3 48.4(3) . 3_665 ?
O7 W1 O11 75.0(4) . . ?
O7 W1 O5 148.1(4) . . ?
O7 W1 O1 80.0(4) . . ?
O13 W1 W3 137.1(4) . . ?
O13 W1 Na2 134.9(4) . 4_576 ?
O13 W1 K3 52.6(4) . 3_665 ?
O13 W1 O11 156.5(5) . . ?
O13 W1 O5 104.4(5) . . ?
O13 W1 O1 87.3(5) . . ?
O13 W1 O7 100.5(5) . . ?
W3 Mn1 W6 118.14(7) . . ?
W3 Mn1 W4 60.73(4) . . ?
W3 Mn1 W5 87.61(6) . . ?
W4 Mn1 W6 89.04(6) . . ?
W4 Mn1 W5 118.53(7) . . ?
W5 Mn1 W6 59.78(4) . . ?
O11 Mn1 W3 43.7(3) . . ?
O11 Mn1 W6 92.1(3) . . ?
O11 Mn1 W4 92.6(3) . . ?
O11 Mn1 W5 44.3(3) . . ?
O12 Mn1 W3 92.2(3) . . ?
O12 Mn1 W6 44.5(3) . . ?
O12 Mn1 W4 44.8(3) . . ?
O12 Mn1 W5 91.6(3) . . ?
O12 Mn1 O11 97.1(4) . . ?
O4 Mn1 W3 127.2(3) . . ?
O4 Mn1 W6 39.7(3) . . ?
O4 Mn1 W4 128.2(4) . . ?
O4 Mn1 W5 40.2(3) . . ?
O4 Mn1 O11 84.4(5) . . ?
O4 Mn1 O12 84.1(5) . . ?
O4 Mn1 O3 164.5(5) . . ?
O4 Mn1 O2 93.7(5) . . ?
O3 Mn1 W3 41.5(3) . . ?
O3 Mn1 W6 129.5(3) . . ?
O3 Mn1 W4 41.0(3) . . ?
O3 Mn1 W5 128.7(3) . . ?
O3 Mn1 O11 85.2(4) . . ?
O3 Mn1 O12 85.8(4) . . ?
O3 Mn1 O2 97.2(5) . . ?
O1 Mn1 W3 90.1(3) . . ?
O1 Mn1 W6 133.8(3) . . ?
O1 Mn1 W4 137.0(3) . . ?
O1 Mn1 W5 88.3(3) . . ?
O1 Mn1 O11 84.4(4) . . ?
O1 Mn1 O12 177.7(5) . . ?
O1 Mn1 O4 94.3(5) . . ?
O1 Mn1 O3 96.1(5) . . ?
O1 Mn1 O2 93.0(4) . . ?
O2 Mn1 W3 138.6(3) . . ?
O2 Mn1 W6 88.2(3) . . ?
O2 Mn1 W4 90.8(3) . . ?
O2 Mn1 W5 133.7(3) . . ?
O2 Mn1 O11 176.7(4) . . ?
O2 Mn1 O12 85.4(4) . . ?
W6 K4 W6 81.98(11) 4_576 3_675 ?
Na2 K4 W6 87.57(11) 3_675 3_675 ?
Na2 K4 W6 87.57(11) 4_576 4_576 ?
Na2 K4 W6 111.02(13) 4_576 3_675 ?
Na2 K4 W6 111.02(12) 3_675 4_576 ?
Na2 K4 Na2 155.8(3) 4_576 3_675 ?
O20 K4 W6 58.8(2) 3_675 3_675 ?
O20 K4 W6 77.3(2) 3_675 4_576 ?
O20 K4 W6 77.3(2) 4_576 3_675 ?
O20 K4 W6 58.8(2) 4_576 4_576 ?
O20 K4 Na2 41.5(2) 3_675 3_675 ?
O20 K4 Na2 162.6(3) 4_576 3_675 ?
O20 K4 Na2 162.6(3) 3_675 4_576 ?
O20 K4 Na2 41.5(2) 4_576 4_576 ?
O20 K4 O20 121.5(4) 3_675 4_576 ?
O24 K4 W6 16.3(3) 4_576 4_576 ?
O24 K4 W6 97.8(3) 3_675 4_576 ?
O24 K4 W6 16.3(3) 3_675 3_675 ?
O24 K4 W6 97.8(3) 4_576 3_675 ?
O24 K4 Na2 85.5(3) 3_675 3_675 ?
O24 K4 Na2 107.9(3) 4_576 3_675 ?
O24 K4 Na2 85.5(3) 4_576 4_576 ?
O24 K4 Na2 107.9(3) 3_675 4_576 ?
O24 K4 O20 66.4(3) 3_675 3_675 ?
O24 K4 O20 82.3(4) 4_576 3_675 ?
O24 K4 O20 66.4(3) 4_576 4_576 ?
O24 K4 O20 82.3(4) 3_675 4_576 ?
O24 K4 O24 113.9(5) 4_576 3_675 ?
O24 K4 O23 82.7(3) 4_576 2_655 ?
O24 K4 O23 128.4(4) 3_675 2_655 ?
O24 K4 O23 128.4(4) 4_576 . ?
O24 K4 O23 82.7(3) 3_675 . ?
O24 K4 O4W 83.9(4) 3_675 3_675 ?
O24 K4 O4W 144.4(4) 3_675 4_576 ?
O24 K4 O4W 144.4(4) 4_576 3_675 ?
O24 K4 O4W 83.9(4) 4_576 4_576 ?
O23 K4 W6 95.2(2) . 3_675 ?
O23 K4 W6 126.3(3) . 4_576 ?
O23 K4 W6 126.3(3) 2_655 3_675 ?
O23 K4 W6 95.2(2) 2_655 4_576 ?
O23 K4 Na2 122.4(3) . 3_675 ?
O23 K4 Na2 43.5(3) 2_655 3_675 ?
O23 K4 Na2 43.5(3) . 4_576 ?
O23 K4 Na2 122.4(3) 2_655 4_576 ?
O23 K4 O20 144.3(3) 2_655 4_576 ?
O23 K4 O20 68.3(3) . 4_576 ?
O23 K4 O20 144.3(3) . 3_675 ?
O23 K4 O20 68.3(3) 2_655 3_675 ?
O23 K4 O23 126.2(5) . 2_655 ?
O23 K4 O4W 62.9(4) 2_655 3_675 ?
O23 K4 O4W 82.5(4) 2_655 4_576 ?
O23 K4 O4W 82.5(4) . 3_675 ?
O23 K4 O4W 62.9(4) . 4_576 ?
O4W K4 W6 151.2(3) 3_675 4_576 ?
O4W K4 W6 151.2(3) 4_576 3_675 ?
O4W K4 W6 95.9(3) 4_576 4_576 ?
O4W K4 W6 95.9(3) 3_675 3_675 ?
O4W K4 Na2 119.4(3) 3_675 4_576 ?
O4W K4 Na2 119.4(3) 4_576 3_675 ?
O4W K4 Na2 40.2(3) 4_576 4_576 ?
O4W K4 Na2 40.2(3) 3_675 3_675 ?
O4W K4 O20 149.0(3) 3_675 4_576 ?
O4W K4 O20 77.1(3) 3_675 3_675 ?
O4W K4 O20 149.0(3) 4_576 3_675 ?
O4W K4 O20 77.1(3) 4_576 4_576 ?
O4W K4 O4W 99.1(6) 4_576 3_675 ?
W2 K1 W5 124.38(11) 4_576 . ?
O9 K1 W2 110.3(2) . 4_576 ?
O9 K1 W5 90.4(2) . . ?
O9 K1 O21 53.3(3) . . ?
O9 K1 O11 54.9(3) . . ?
O9 K1 O18 136.8(3) . 3_675 ?
O9 K1 O24 160.2(3) . 3_675 ?
O9 K1 O23 105.4(3) . . ?
O9 K1 O14 96.9(3) . 4_576 ?
O21 K1 W2 75.0(2) . 4_576 ?
O21 K1 W5 78.7(2) . . ?
O21 K1 O11 49.8(3) . . ?
O21 K1 O24 134.6(3) . 3_675 ?
O11 K1 W2 121.0(2) . 4_576 ?
O11 K1 W5 37.46(17) . . ?
O20 K1 W2 27.3(2) 4_576 4_576 ?
O20 K1 W5 97.2(3) 4_576 . ?
O20 K1 O9 117.4(3) 4_576 . ?
O20 K1 O21 67.6(3) 4_576 . ?
O20 K1 O11 101.9(3) 4_576 . ?
O20 K1 O10 121.3(4) 4_576 . ?
O20 K1 O18 83.8(3) 4_576 3_675 ?
O20 K1 O24 79.1(3) 4_576 3_675 ?
O20 K1 O23 69.1(3) 4_576 . ?
O20 K1 O14 56.2(3) 4_576 4_576 ?
O10 K1 W2 147.2(3) . 4_576 ?
O10 K1 W5 30.2(2) . . ?
O10 K1 O9 93.7(3) . . ?
O10 K1 O21 104.7(3) . . ?
O10 K1 O11 55.9(3) . . ?
O10 K1 O18 106.9(3) . 3_675 ?
O10 K1 O24 67.2(3) . 3_675 ?
O10 K1 O23 54.6(3) . . ?
O10 K1 O14 168.7(3) . 4_576 ?
O18 K1 W2 70.7(2) 3_675 4_576 ?
O18 K1 W5 125.9(2) 3_675 . ?
O18 K1 O21 145.3(3) 3_675 . ?
O18 K1 O11 162.5(3) 3_675 . ?
O18 K1 O24 51.1(3) 3_675 3_675 ?
O18 K1 O23 117.6(3) 3_675 . ?
O18 K1 O14 62.5(3) 3_675 4_576 ?
O24 K1 W2 89.4(2) 3_675 4_576 ?
O24 K1 W5 75.8(2) 3_675 . ?
O24 K1 O11 113.2(3) 3_675 . ?
O23 K1 W2 96.4(2) . 4_576 ?
O23 K1 W5 28.2(2) . . ?
O23 K1 O21 71.0(3) . . ?
O23 K1 O11 51.6(3) . . ?
O23 K1 O24 68.7(3) . 3_675 ?
O23 K1 O14 125.1(3) . 4_576 ?
O14 K1 W2 28.9(2) 4_576 4_576 ?
O14 K1 W5 152.7(2) 4_576 . ?
O14 K1 O21 84.7(3) 4_576 . ?
O14 K1 O11 134.3(3) 4_576 . ?
O14 K1 O24 101.8(3) 4_576 3_675 ?
O5W K1 W2 122.5(3) . 4_576 ?
O5W K1 W5 110.8(3) . . ?
O5W K1 O9 82.1(4) . . ?
O5W K1 O21 135.0(4) . . ?
O5W K1 O11 112.0(4) . . ?
O5W K1 O20 146.1(4) . 4_576 ?
O5W K1 O10 81.6(4) . . ?
O5W K1 O18 64.6(4) . 3_675 ?
O5W K1 O24 89.4(4) . 3_675 ?
O5W K1 O23 135.6(4) . . ?
O5W K1 O14 96.2(4) . 4_576 ?
W3 K2 W4 108.43(10) 3_575 2_554 ?
W3 K2 Na1 54.9(2) 3_575 1_565 ?
W4 K2 Na1 110.2(2) 2_554 1_565 ?
O21 K2 W3 27.3(2) 3_575 3_575 ?
O21 K2 W4 81.4(2) 3_575 2_554 ?
O21 K2 O15 54.9(3) 3_575 3_575 ?
O21 K2 O16 97.5(3) 3_575 2_554 ?
O21 K2 Na1 67.8(3) 3_575 1_565 ?
O21 K2 O2W 63.1(5) 3_575 1_565 ?
O21 K2 O10W 76.8(5) 3_575 . ?
O15 K2 W3 89.6(2) . 3_575 ?
O15 K2 W3 28.09(19) 3_575 3_575 ?
O15 K2 W4 133.7(2) 3_575 2_554 ?
O15 K2 W4 161.8(3) . 2_554 ?
O15 K2 O21 116.4(3) . 3_575 ?
O15 K2 O15 64.5(4) . 3_575 ?
O15 K2 O16 136.3(3) 3_575 2_554 ?
O15 K2 O16 142.6(3) . 2_554 ?
O15 K2 Na1 43.2(3) 3_575 1_565 ?
O15 K2 Na1 81.9(3) . 1_565 ?
O15 K2 O2W 117.6(5) . 1_565 ?
O15 K2 O10W 69.6(6) . . ?
O6 K2 W3 102.4(2) 2_554 3_575 ?
O6 K2 W4 28.9(2) 2_554 2_554 ?
O6 K2 O21 76.8(3) 2_554 3_575 ?
O6 K2 O15 146.2(4) 2_554 . ?
O6 K2 O15 130.3(3) 2_554 3_575 ?
O6 K2 O16 53.4(3) 2_554 2_554 ?
O6 K2 O9W 85.1(3) 2_554 . ?
O6 K2 Na1 130.7(3) 2_554 1_565 ?
O6 K2 O2W 96.2(5) 2_554 1_565 ?
O6 K2 O10W 85.0(6) 2_554 . ?
O16 K2 W3 121.0(2) 2_554 3_575 ?
O16 K2 W3 122.9(3) . 3_575 ?
O16 K2 W4 26.06(19) 2_554 2_554 ?
O16 K2 W4 100.0(3) . 2_554 ?
O16 K2 O21 134.4(4) . 3_575 ?
O16 K2 O15 70.9(3) . . ?
O16 K2 O15 100.5(3) . 3_575 ?
O16 K2 O6 123.8(4) . 2_554 ?
O16 K2 O16 74.1(4) . 2_554 ?
O16 K2 O9W 72.0(3) . . ?
O16 K2 Na1 69.2(3) . 1_565 ?
O16 K2 Na1 97.9(3) 2_554 1_565 ?
O16 K2 O2W 73.7(5) . 1_565 ?
O16 K2 O10W 138.2(6) . . ?
O9W K2 W3 150.2(3) . 3_575 ?
O9W K2 W4 92.1(3) . 2_554 ?
O9W K2 O21 153.4(4) . 3_575 ?
O9W K2 O15 133.8(4) . 3_575 ?
O9W K2 O15 70.2(3) . . ?
O9W K2 O16 86.8(3) . 2_554 ?
O9W K2 Na1 137.9(3) . 1_565 ?
O9W K2 O2W 139.3(5) . 1_565 ?
O9W K2 O10W 82.5(5) . . ?
O2W K2 W3 69.3(4) 1_565 3_575 ?
O2W K2 W4 72.8(4) 1_565 2_554 ?
O2W K2 O15 73.8(4) 1_565 3_575 ?
O2W K2 O16 63.0(4) 1_565 2_554 ?
O2W K2 Na1 37.4(4) 1_565 1_565 ?
O10W K2 W3 69.7(4) . 3_575 ?
O10W K2 W4 113.7(6) . 2_554 ?
O10W K2 O15 74.0(5) . 3_575 ?
O10W K2 O16 137.8(6) . 2_554 ?
O10W K2 Na1 117.1(5) . 1_565 ?
O10W K2 O2W 138.3(6) . 1_565 ?
W1 Na2 K2 94.17(14) 4_575 2_554 ?
K4 Na2 W1 114.13(18) 3_675 4_575 ?
K4 Na2 K1 68.80(14) 3_675 4_575 ?
K4 Na2 K2 134.9(2) 3_675 2_554 ?
K1 Na2 W1 89.89(15) 4_575 4_575 ?
K1 Na2 K2 77.31(14) 4_575 2_554 ?
O21 Na2 W1 66.4(3) 4_575 4_575 ?
O21 Na2 K4 127.2(4) 4_575 3_675 ?
O21 Na2 K1 58.4(3) 4_575 4_575 ?
O21 Na2 K2 35.2(3) 4_575 2_554 ?
O21 Na2 O23 95.2(4) 4_575 4_575 ?
O20 Na2 W1 136.1(4) . 4_575 ?
O20 Na2 K4 57.5(3) . 3_675 ?
O20 Na2 K1 46.2(3) . 4_575 ?
O20 Na2 K2 77.6(3) . 2_554 ?
O20 Na2 O21 85.3(4) . 4_575 ?
O20 Na2 O19 157.9(5) . 4_575 ?
O20 Na2 O22 80.7(4) . . ?
O20 Na2 O23 83.8(4) . 4_575 ?
O19 Na2 W1 21.8(3) 4_575 4_575 ?
O19 Na2 K4 120.7(4) 4_575 3_675 ?
O19 Na2 K1 111.7(3) 4_575 4_575 ?
O19 Na2 K2 98.8(3) 4_575 2_554 ?
O19 Na2 O21 79.9(4) 4_575 4_575 ?
O19 Na2 O23 81.3(4) 4_575 4_575 ?
O22 Na2 W1 137.2(3) . 4_575 ?
O22 Na2 K4 104.1(3) . 3_675 ?
O22 Na2 K1 122.5(3) . 4_575 ?
O22 Na2 K2 70.1(3) . 2_554 ?
O22 Na2 O21 105.1(4) . 4_575 ?
O22 Na2 O19 119.0(5) . 4_575 ?
O22 Na2 O23 153.2(5) . 4_575 ?
O23 Na2 W1 67.1(3) 4_575 4_575 ?
O23 Na2 K4 49.1(3) 4_575 3_675 ?
O23 Na2 K1 55.2(3) 4_575 4_575 ?
O23 Na2 K2 127.4(3) 4_575 2_554 ?
O4W Na2 W1 99.2(5) . 4_575 ?
O4W Na2 K4 55.7(4) . 3_675 ?
O4W Na2 K1 122.6(4) . 4_575 ?
O4W Na2 K2 155.8(5) . 2_554 ?
O4W Na2 O21 165.4(6) . 4_575 ?
O4W Na2 O20 105.4(5) . . ?
O4W Na2 O19 86.9(5) . 4_575 ?
O4W Na2 O22 86.6(5) . . ?
O4W Na2 O23 76.6(5) . 4_575 ?
W1 K3 K1 143.44(18) 3_665 3_675 ?
O18 K3 W1 150.6(4) . 3_665 ?
O18 K3 K1 47.1(3) . 3_675 ?
O18 K3 O17 65.7(3) . . ?
O18 K3 O7 130.7(5) . 3_665 ?
O18 K3 O13 145.5(4) . 3_665 ?
O18 K3 O14 70.8(4) . 2_654 ?
O18 K3 O5W 59.6(4) . 3_675 ?
O18 K3 O6WA 71.5(7) . . ?
O18 K3 O11W 111.5(6) . 1_655 ?
O17 K3 W1 128.5(3) . 3_665 ?
O17 K3 K1 85.9(3) . 3_675 ?
O17 K3 O5W 53.7(4) . 3_675 ?
O7 K3 W1 30.7(2) 3_665 3_665 ?
O7 K3 K1 167.9(4) 3_665 3_675 ?
O7 K3 O17 104.0(4) 3_665 . ?
O7 K3 O13 57.9(3) 3_665 3_665 ?
O7 K3 O14 119.9(5) 3_665 2_654 ?
O7 K3 O5W 152.6(4) 3_665 3_675 ?
O13 K3 W1 27.4(2) 3_665 3_665 ?
O13 K3 K1 116.3(3) 3_665 3_675 ?
O13 K3 O17 148.8(4) 3_665 . ?
O13 K3 O5W 131.8(4) 3_665 3_675 ?
O14 K3 W1 99.6(3) 2_654 3_665 ?
O14 K3 K1 48.5(3) 2_654 3_675 ?
O14 K3 O17 131.9(4) 2_654 . ?
O14 K3 O13 77.1(4) 2_654 3_665 ?
O14 K3 O5W 87.0(4) 2_654 3_675 ?
O5W K3 W1 149.5(3) 3_675 3_665 ?
O5W K3 K1 39.4(3) 3_675 3_675 ?
O6WA K3 W1 79.1(6) . 3_665 ?
O6WA K3 K1 100.3(6) . 3_675 ?
O6WA K3 O17 113.1(6) . . ?
O6WA K3 O7 69.6(6) . 3_665 ?
O6WA K3 O13 85.8(7) . 3_665 ?
O6WA K3 O14 69.5(6) . 2_654 ?
O6WA K3 O5W 130.5(7) . 3_675 ?
O6WA K3 O11W 153.6(7) . 1_655 ?
O11W K3 W1 95.1(5) 1_655 3_665 ?
O11W K3 K1 69.1(5) 1_655 3_675 ?
O11W K3 O17 90.8(5) 1_655 . ?
O11W K3 O7 117.0(5) 1_655 3_665 ?
O11W K3 O13 78.3(5) 1_655 3_665 ?
O11W K3 O14 86.5(5) 1_655 2_654 ?
O11W K3 O5W 55.3(5) 1_655 3_675 ?
W3 O9 W4 111.2(5) . . ?
W3 O9 K1 102.8(4) . . ?
W4 O9 K1 129.1(5) . . ?
W3 O21 K1 96.0(5) . . ?
W3 O21 K2 102.1(5) . 3_575 ?
W3 O21 Na2 138.8(6) . 4_576 ?
K2 O21 K1 116.5(4) 3_575 . ?
Na2 O21 K1 80.9(3) 4_576 . ?
Na2 O21 K2 116.1(4) 4_576 3_575 ?
W3 O15 K2 138.2(6) . . ?
W3 O15 K2 95.9(4) . 3_575 ?
K2 O15 K2 115.5(4) . 3_575 ?
W2 O6 W4 113.2(5) . . ?
W2 O6 K2 132.9(5) . 2_554 ?
W4 O6 K2 106.2(4) . 2_554 ?
W3 O11 W5 159.5(5) . . ?
W3 O11 W1 92.8(4) . . ?
W3 O11 K1 83.6(3) . . ?
W5 O11 K1 79.9(3) . . ?
W1 O11 W5 92.3(4) . . ?
W1 O11 K1 140.2(4) . . ?
Mn1 O11 W3 99.3(4) . . ?
Mn1 O11 W5 99.0(4) . . ?
Mn1 O11 W1 102.5(4) . . ?
Mn1 O11 K1 117.3(4) . . ?
W3 O5 W1 113.9(5) . . ?
W3 O5 Na1 104.4(5) . 3_565 ?
W1 O5 Na1 133.2(6) . 3_565 ?
W2 O12 W6 91.5(4) . . ?
W2 O12 W4 91.8(4) . . ?
W4 O12 W6 159.7(4) . . ?
Mn1 O12 W2 102.9(4) . . ?
Mn1 O12 W6 99.9(4) . . ?
Mn1 O12 W4 98.9(4) . . ?
W2 O20 K4 135.3(5) . 3_675 ?
W2 O20 K1 108.1(5) . 4_575 ?
W2 O20 Na2 135.0(6) . . ?
K1 O20 K4 91.5(3) 4_575 3_675 ?
Na2 O20 K4 81.1(3) . 3_675 ?
Na2 O20 K1 93.1(4) . 4_575 ?
W5 O4 W6 96.6(4) . . ?
Mn1 O4 W6 106.4(5) . . ?
Mn1 O4 W5 105.4(5) . . ?
W2 O8 W6 114.8(5) . . ?
W4 O3 W3 96.3(4) . . ?
Mn1 O3 W3 103.3(5) . . ?
Mn1 O3 W4 104.0(5) . . ?
W6 O10 K1 129.0(5) . . ?
W5 O10 W6 112.6(5) . . ?
W5 O10 K1 103.9(5) . . ?
W4 O16 K2 145.0(6) . . ?
W4 O16 K2 99.9(5) . 2_554 ?
K2 O16 K2 102.8(4) . 2_554 ?
Mn1 O1 W1 103.9(4) . . ?
C1 O1 W1 118.6(10) . . ?
C1 O1 Mn1 118.4(11) . . ?
W1 O19 Na2 126.7(6) . 4_576 ?
W4 O22 Na2 132.8(6) . . ?
W6 O18 K1 103.5(5) . 3_675 ?
W6 O18 K3 154.8(7) . . ?
K3 O18 K1 93.1(4) . 3_675 ?
W5 O17 K3 135.2(6) . . ?
Mn1 O2 W2 101.9(4) . . ?
C2 O2 W2 121.9(9) . . ?
C2 O2 Mn1 119.1(9) . . ?
W6 O24 K4 138.3(6) . 3_675 ?
W6 O24 K1 97.1(5) . 3_675 ?
K4 O24 K1 88.9(3) 3_675 3_675 ?
W5 O23 K4 135.8(6) . . ?
W5 O23 K1 95.9(5) . . ?
W5 O23 Na2 136.8(6) . 4_576 ?
K4 O23 K1 90.8(4) . . ?
Na2 O23 K4 87.4(4) 4_576 . ?
Na2 O23 K1 83.1(4) 4_576 . ?
W5 O7 K3 142.2(6) . 3_665 ?
W1 O7 W5 114.5(5) . . ?
W1 O7 K3 100.9(4) . 3_665 ?
W1 O13 K3 100.0(5) . 3_665 ?
W2 O14 K1 91.4(5) . 4_575 ?
W2 O14 K3 144.6(6) . 2_654 ?
K3 O14 K1 88.2(4) 2_654 4_575 ?
K1 O5W K3 86.5(4) . 3_675 ?
O2 C2 C3 113.8(14) . . ?
Na2 O4W K4 84.1(5) . 3_675 ?
C2 C3 C1 112.8(15) . . ?
C2 C3 C4 106.6(15) . . ?
N35 C3 C2 111.4(15) . . ?
N35 C3 C1 109.8(15) . . ?
N35 C3 C4 105.9(14) . . ?
C1 C3 C4 109.9(15) . . ?
O1 C1 C3 111.6(14) . . ?
C4 O25 Na1 136.6(16) . . ?
O25 C4 C3 110.1(18) . . ?
O5 Na1 K2 77.0(4) 3_565 1_545 ?
O5 Na1 O25 135.0(8) 3_565 . ?
O5 Na1 O3WA 78.5(11) 3_565 3_565 ?
O25 Na1 K2 99.2(6) . 1_545 ?
O25 Na1 O3WA 122.6(12) . 3_565 ?
O2W Na1 K2 40.3(4) . 1_545 ?
O2W Na1 O5 77.2(6) . 3_565 ?
O2W Na1 O25 72.7(6) . . ?
O2W Na1 O3WA 154.9(12) . 3_565 ?
O10W Na1 K2 79.3(7) 3_565 1_545 ?
O10W Na1 O5 117.4(8) 3_565 3_565 ?
O10W Na1 O25 105.4(9) 3_565 . ?
O10W Na1 O2W 115.1(10) 3_565 . ?
O10W Na1 O3WA 81.9(12) 3_565 3_565 ?
O3WA Na1 K2 137.4(11) 3_565 1_545 ?
Na1 O2W K2 102.3(7) . 1_545 ?
Na1 O10W K2 111.0(9) 3_565 . ?

loop_
_geom_bond_atom_site_label_1
_geom_bond_atom_site_label_2
_geom_bond_distance
_geom_bond_site_symmetry_2
_geom_bond_publ_flag
W3 W4 3.2204(10) . ?
W3 W1 3.2396(9) . ?
W3 Mn1 3.183(2) . ?
W3 K1 3.774(4) . ?
W3 K2 3.686(4) 3_575 ?
W3 O9 1.944(10) . ?
W3 O21 1.731(11) . ?
W3 O15 1.745(10) . ?
W3 O11 2.229(10) . ?
W3 O5 1.929(10) . ?
W3 O3 2.167(10) . ?
W2 W4 3.2384(9) . ?
W2 K1 3.602(4) 4_575 ?
W2 O6 1.926(9) . ?
W2 O12 2.235(10) . ?
W2 O20 1.737(11) . ?
W2 O8 1.906(10) . ?
W2 O2 2.279(10) . ?
W2 O14 1.742(11) . ?
W6 W5 3.2035(10) . ?
W6 Mn1 3.225(2) . ?
W6 K4 4.088(4) 3_675 ?
W6 K1 3.827(4) 3_675 ?
W6 O12 2.293(10) . ?
W6 O4 2.146(11) . ?
W6 O8 1.942(11) . ?
W6 O10 1.955(12) . ?
W6 O18 1.716(11) . ?
W6 O24 1.729(11) . ?
W4 Mn1 3.187(2) . ?
W4 K2 3.885(4) 2_554 ?
W4 O9 1.958(11) . ?
W4 O6 1.954(11) . ?
W4 O12 2.275(10) . ?
W4 O3 2.155(11) . ?
W4 O16 1.732(11) . ?
W4 O22 1.734(11) . ?
W5 Mn1 3.203(2) . ?
W5 K1 3.662(4) . ?
W5 O11 2.263(10) . ?
W5 O4 2.143(11) . ?
W5 O10 1.896(11) . ?
W5 O17 1.746(11) . ?
W5 O23 1.742(12) . ?
W5 O7 1.950(11) . ?
W1 Na2 3.721(6) 4_576 ?
W1 K3 3.686(6) 3_665 ?
W1 O11 2.245(10) . ?
W1 O5 1.935(9) . ?
W1 O1 2.266(11) . ?
W1 O19 1.721(12) . ?
W1 O7 1.915(11) . ?
W1 O13 1.723(11) . ?
Mn1 O11 1.941(10) . ?
Mn1 O12 1.909(10) . ?
Mn1 O4 1.878(10) . ?
Mn1 O3 1.884(9) . ?
Mn1 O1 1.873(10) . ?
Mn1 O2 1.891(11) . ?
K4 W6 4.088(4) 3_675 ?
K4 W6 4.088(4) 4_576 ?
K4 Na2 3.585(7) 4_576 ?
K4 Na2 3.585(7) 3_675 ?
K4 O20 3.060(10) 3_675 ?
K4 O20 3.060(10) 4_576 ?
K4 O24 2.631(11) 4_576 ?
K4 O24 2.631(11) 3_675 ?
K4 O23 2.714(12) . ?
K4 O23 2.714(12) 2_655 ?
K4 O4W 2.977(16) 3_675 ?
K4 O4W 2.977(16) 4_576 ?
K1 W2 3.602(4) 4_576 ?
K1 O9 2.832(11) . ?
K1 O21 3.178(12) . ?
K1 O11 3.305(10) . ?
K1 O20 2.664(11) 4_576 ?
K1 O10 2.710(12) . ?
K1 O18 3.044(12) 3_675 ?
K1 O24 3.206(12) 3_675 ?
K1 O23 3.047(12) . ?
K1 O14 3.110(14) 4_576 ?
K1 O5W 2.639(15) . ?
K2 W3 3.686(4) 3_575 ?
K2 W4 3.885(4) 2_554 ?
K2 O21 2.912(11) 3_575 ?
K2 O15 2.897(12) . ?
K2 O15 3.074(12) 3_575 ?
K2 O6 2.858(10) 2_554 ?
K2 O16 2.753(12) . ?
K2 O16 3.192(13) 2_554 ?
K2 O9W 2.885(13) . ?
K2 Na1 4.492(18) 1_565 ?
K2 O2W 2.972(17) 1_565 ?
K2 O10W 2.92(2) . ?
Na2 W1 3.720(6) 4_575 ?
Na2 K4 3.585(7) 3_675 ?
Na2 K1 3.685(8) 4_575 ?
Na2 K2 4.540(8) 2_554 ?
Na2 O21 2.431(13) 4_575 ?
Na2 O20 2.404(12) . ?
Na2 O19 2.427(13) 4_575 ?
Na2 O22 2.404(13) . ?
Na2 O23 2.469(13) 4_575 ?
Na2 O4W 2.327(14) . ?
K3 W1 3.686(6) 3_665 ?
K3 K1 4.147(7) 3_675 ?
K3 O18 2.655(13) . ?
K3 O17 3.268(14) . ?
K3 O7 2.807(12) 3_665 ?
K3 O13 2.973(13) 3_665 ?
K3 O14 2.846(13) 2_654 ?
K3 O5W 3.364(16) 3_675 ?
K3 O6WA 2.75(3) . ?
K3 O11W 2.78(2) 1_655 ?
O21 K2 2.912(11) 3_575 ?
O21 Na2 2.431(13) 4_576 ?
O15 K2 3.074(12) 3_575 ?
O6 K2 2.858(10) 2_554 ?
O5 Na1 2.871(18) 3_565 ?
O20 K4 3.060(10) 3_675 ?
O20 K1 2.664(11) 4_575 ?
O16 K2 3.192(13) 2_554 ?
O1 C1 1.412(19) . ?
O19 Na2 2.427(13) 4_576 ?
O18 K1 3.044(12) 3_675 ?
O2 C2 1.433(17) . ?
O24 K4 2.631(11) 3_675 ?
O24 K1 3.206(12) 3_675 ?
O23 Na2 2.469(13) 4_576 ?
O7 K3 2.807(12) 3_665 ?
O13 K3 2.973(13) 3_665 ?
O14 K1 3.110(14) 4_575 ?
O14 K3 2.846(13) 2_654 ?
O5W K3 3.364(16) 3_675 ?
C2 C3 1.50(2) . ?
O4W K4 2.977(16) 3_675 ?
N35 C3 1.46(2) . ?
C3 C1 1.52(2) . ?
C3 C4 1.55(2) . ?
O25 C4 1.40(3) . ?
O25 Na1 2.89(2) . ?
Na1 K2 4.492(18) 1_545 ?
Na1 O5 2.871(18) 3_565 ?
Na1 O2W 2.79(3) . ?
Na1 O10W 2.76(3) 3_565 ?
Na1 O3WA 2.96(6) 3_565 ?
O2W K2 2.972(17) 1_545 ?
O10W Na1 2.76(3) 3_565 ?
O11W K3 2.78(2) 1_455 ?
O3WA Na1 2.96(6) 3_565 ?
